data_7157451
loop_
_publ_author_name
'Wu, Xinjie'
'Jia, Ming'
'Huang, Mengmeng'
'Kim, Jung Keun'
'Zhao, Zheng'
'Liu, Junkai'
'Xi, Jinhu'
'Li, Yabo'
'Wu, Yangjie'

_publ_section_title
;
 A visible-light-induced &quot;on-off&quot; one-pot synthesis of
 3-arylacetylene coumarins with AIE properties.
;
_journal_issue 17
_journal_name_full 'Organic &amp; biomolecular chemistry'
_journal_page_first 3346
_journal_page_last 3353
_journal_paper_doi 10.1039/d0ob00479k
_journal_volume 18
_journal_year 2020
_chemical_formula_moiety 'C24 H16 O2'
_chemical_formula_sum 'C24 H16 O2'
_chemical_formula_weight 336.37
_space_group_crystal_system monoclinic
_space_group_IT_number 15
_space_group_name_Hall '-C 2yc'
_space_group_name_H-M_alt 'C 1 2/c 1'
_atom_sites_solution_hydrogens geom
_atom_sites_solution_primary direct
_audit_creation_date 2018-11-09
_audit_creation_method
;
Olex2 1.2
(compiled 2018.05.29 svn.r3508 for OlexSys, GUI svn.r5506)
;
_audit_update_record
;
2019-07-27 deposited with the CCDC.	2020-04-06 downloaded from the CCDC.
;
_cell_angle_alpha 90
_cell_angle_beta 133.61(2)
_cell_angle_gamma 90
_cell_formula_units_Z 8
_cell_length_a 29.831(4)
_cell_length_b 11.1480(6)
_cell_length_c 14.9443(19)
_cell_measurement_reflns_used 1924
_cell_measurement_temperature 293(2)
_cell_measurement_theta_max 69.9070
_cell_measurement_theta_min 4.0670
_cell_volume 3598.4(14)
_computing_cell_refinement
;
CrysAlisPro, Agilent Technologies,
Version 1.171.37.35 (release 13-08-2014 CrysAlis171 .NET)
(compiled Aug 13 2014,18:06:01)
;
_computing_data_collection
;
CrysAlisPro, Agilent Technologies,
Version 1.171.37.35 (release 13-08-2014 CrysAlis171 .NET)
(compiled Aug 13 2014,18:06:01)
;
_computing_data_reduction
;
CrysAlisPro, Agilent Technologies,
Version 1.171.37.35 (release 13-08-2014 CrysAlis171 .NET)
(compiled Aug 13 2014,18:06:01)
;
_computing_molecular_graphics 'Olex2 (Dolomanov et al., 2009)'
_computing_publication_material 'Olex2 (Dolomanov et al., 2009)'
_computing_structure_refinement 'ShelXL (Sheldrick, 2015)'
_computing_structure_solution 'ShelXS (Sheldrick, 2008)'
_diffrn_ambient_temperature 293(2)
_diffrn_detector 'CCD plate'
_diffrn_detector_area_resol_mean 16.2312
_diffrn_detector_type Eos
_diffrn_measured_fraction_theta_full 0.999
_diffrn_measured_fraction_theta_max 0.999
_diffrn_measurement_details
;
#__ type_ start__ end____ width___ exp.time_
  1 omega  -49.00   33.00   1.0000    1.0000
omega____ theta____ kappa____ phi______ frames
    -      -33.5000   37.0000  150.0000 82

#__ type_ start__ end____ width___ exp.time_
  2 omega  -98.00  -34.00   1.0000    1.0000
omega____ theta____ kappa____ phi______ frames
    -      -33.5000  -57.0000 -150.0000 64

#__ type_ start__ end____ width___ exp.time_
  3 omega   27.00   53.00   1.0000    1.0000
omega____ theta____ kappa____ phi______ frames
    -       36.4734 -107.0000 -108.0000 26

#__ type_ start__ end____ width___ exp.time_
  4 omega   -3.00   65.00   1.0000    1.0000
omega____ theta____ kappa____ phi______ frames
    -       36.4734  -99.0000  -90.0000 68

#__ type_ start__ end____ width___ exp.time_
  5 omega   10.00   37.00   1.0000    1.0000
omega____ theta____ kappa____ phi______ frames
    -       36.4734   77.0000  -30.0000 27

#__ type_ start__ end____ width___ exp.time_
  6 omega   59.00  105.00   1.0000    1.0000
omega____ theta____ kappa____ phi______ frames
    -       36.4734  178.0000  -60.0000 46

#__ type_ start__ end____ width___ exp.time_
  7 omega   72.00  101.00   1.0000    1.0000
omega____ theta____ kappa____ phi______ frames
    -       36.4734  178.0000   90.0000 29

#__ type_ start__ end____ width___ exp.time_
  8 omega   49.00  104.00   1.0000    1.0000
omega____ theta____ kappa____ phi______ frames
    -       36.4734   77.0000  -30.0000 55

#__ type_ start__ end____ width___ exp.time_
  9 omega   39.00   98.00   1.0000    1.0000
omega____ theta____ kappa____ phi______ frames
    -      108.0000  -45.0000   90.0000 59

#__ type_ start__ end____ width___ exp.time_
 10 omega   47.00  130.00   1.0000    1.0000
omega____ theta____ kappa____ phi______ frames
    -      108.0000  -77.0000   90.0000 83

#__ type_ start__ end____ width___ exp.time_
 11 omega   41.00   98.00   1.0000    1.0000
omega____ theta____ kappa____ phi______ frames
    -      108.0000  -45.0000  -60.0000 57

#__ type_ start__ end____ width___ exp.time_
 12 omega   94.00  163.00   1.0000    1.0000
omega____ theta____ kappa____ phi______ frames
    -      108.0000   45.0000  -90.0000 69

#__ type_ start__ end____ width___ exp.time_
 13 omega   69.00   95.00   1.0000    1.0000
omega____ theta____ kappa____ phi______ frames
    -      108.0000   15.0000  -30.0000 26

#__ type_ start__ end____ width___ exp.time_
 14 omega   63.00   93.00   1.0000    1.0000
omega____ theta____ kappa____ phi______ frames
    -      108.0000  -94.0000  -30.0000 30

#__ type_ start__ end____ width___ exp.time_
 15 omega   58.00   83.00   1.0000    1.0000
omega____ theta____ kappa____ phi______ frames
    -      108.0000  -30.0000  -30.0000 25

#__ type_ start__ end____ width___ exp.time_
 16 omega   56.00   86.00   1.0000    1.0000
omega____ theta____ kappa____ phi______ frames
    -      108.0000  -30.0000 -150.0000 30

#__ type_ start__ end____ width___ exp.time_
 17 omega   38.00   90.00   1.0000    1.0000
omega____ theta____ kappa____ phi______ frames
    -      108.0000  -30.0000  150.0000 52

#__ type_ start__ end____ width___ exp.time_
 18 omega   81.00  133.00   1.0000    1.0000
omega____ theta____ kappa____ phi______ frames
    -      108.0000  -77.0000 -150.0000 52

#__ type_ start__ end____ width___ exp.time_
 19 omega   47.00   76.00   1.0000    1.0000
omega____ theta____ kappa____ phi______ frames
    -      108.0000  -77.0000 -150.0000 29
;
_diffrn_measurement_device 'four-circle diffractometer'
_diffrn_measurement_device_type 'Xcalibur, Eos, Gemini'
_diffrn_measurement_method '\w scans'
_diffrn_orient_matrix_UB_11 0.0358073000
_diffrn_orient_matrix_UB_12 0.0608466000
_diffrn_orient_matrix_UB_13 -0.0274005000
_diffrn_orient_matrix_UB_21 -0.0592235000
_diffrn_orient_matrix_UB_22 0.0004988000
_diffrn_orient_matrix_UB_23 -0.1390751000
_diffrn_orient_matrix_UB_31 -0.0173192000
_diffrn_orient_matrix_UB_32 0.1240686000
_diffrn_orient_matrix_UB_33 0.0139756000
_diffrn_radiation_monochromator graphite
_diffrn_radiation_probe x-ray
_diffrn_radiation_type CuK\a
_diffrn_radiation_wavelength 1.54184
_diffrn_reflns_av_R_equivalents 0.0226
_diffrn_reflns_av_unetI/netI 0.0294
_diffrn_reflns_Laue_measured_fraction_full 0.999
_diffrn_reflns_Laue_measured_fraction_max 0.999
_diffrn_reflns_limit_h_max 27
_diffrn_reflns_limit_h_min -35
_diffrn_reflns_limit_k_max 13
_diffrn_reflns_limit_k_min -8
_diffrn_reflns_limit_l_max 17
_diffrn_reflns_limit_l_min -16
_diffrn_reflns_number 6687
_diffrn_reflns_point_group_measured_fraction_full 0.999
_diffrn_reflns_point_group_measured_fraction_max 0.999
_diffrn_reflns_theta_full 67.062
_diffrn_reflns_theta_max 67.062
_diffrn_reflns_theta_min 4.094
_diffrn_source 'Enhance (Cu) X-ray Source'
_exptl_absorpt_coefficient_mu 0.617
_exptl_absorpt_correction_T_max 1.00000
_exptl_absorpt_correction_T_min 0.93062
_exptl_absorpt_correction_type multi-scan
_exptl_absorpt_process_details
;
CrysAlisPro, Agilent Technologies,
Version 1.171.37.35 (release 13-08-2014 CrysAlis171 .NET)
(compiled Aug 13 2014,18:06:01)
Empirical absorption correction using spherical harmonics,
 implemented in SCALE3 ABSPACK scaling algorithm.
;
_exptl_crystal_colour yellow
_exptl_crystal_colour_primary yellow
_exptl_crystal_density_diffrn 1.242
_exptl_crystal_description block
_exptl_crystal_F_000 1408
_exptl_crystal_size_max 0.2
_exptl_crystal_size_mid 0.16
_exptl_crystal_size_min 0.14
_refine_diff_density_max 0.190
_refine_diff_density_min -0.187
_refine_diff_density_rms 0.033
_refine_ls_extinction_coef 0.00092(13)
_refine_ls_extinction_expression Fc^*^=kFc[1+0.001xFc^2^\l^3^/sin(2\q)]^-1/4^
_refine_ls_extinction_method 'SHELXL-2014/7 (Sheldrick 2014'
_refine_ls_goodness_of_fit_ref 1.036
_refine_ls_hydrogen_treatment constr
_refine_ls_matrix_type full
_refine_ls_number_parameters 237
_refine_ls_number_reflns 3221
_refine_ls_number_restraints 0
_refine_ls_restrained_S_all 1.036
_refine_ls_R_factor_all 0.0656
_refine_ls_R_factor_gt 0.0480
_refine_ls_shift/su_max 0.000
_refine_ls_shift/su_mean 0.000
_refine_ls_structure_factor_coef Fsqd
_refine_ls_weighting_details 'w=1/[\s^2^(Fo^2^)+(0.0782P)^2^+0.5052P] where P=(Fo^2^+2Fc^2^)/3'
_refine_ls_weighting_scheme calc
_refine_ls_wR_factor_gt 0.1334
_refine_ls_wR_factor_ref 0.1501
_reflns_Friedel_coverage 0.000
_reflns_number_gt 2344
_reflns_number_total 3221
_reflns_threshold_expression 'I > 2\s(I)'
_cod_data_source_file d0ob00479k2.cif
_cod_data_source_block 201811433
_cod_depositor_comments 'Adding full bibliography for 7157451--7157455.cif.'
_cod_original_cell_volume 3598.1(11)
_cod_database_code 7157451
_shelx_shelxl_version_number 2014/7
_chemical_oxdiff_formula C15H15O3N2
_shelx_space_group_comment
;
The symmetry employed for this shelxl refinement is uniquely defined
by the following loop, which should always be used as a source of
symmetry information in preference to the above space-group names.
They are only intended as comments.
;
_shelx_estimated_absorpt_t_max 0.919
_shelx_estimated_absorpt_t_min 0.887
_reflns_odcompleteness_completeness 99.85
_reflns_odcompleteness_iscentric 1
_reflns_odcompleteness_theta 66.97
_olex2_refinement_description
;
1. Fixed Uiso
 At 1.2 times of:
  All C(H) groups
 At 1.5 times of:
  All C(H,H,H) groups
2.a Aromatic/amide H refined with riding coordinates:
 C6(H6), C8(H8), C9(H9), C13(H13), C14(H14), C15(H15), C16(H16), C17(H17),
 C19(H19), C20(H20), C21(H21), C22(H22), C23(H23)
2.b Idealised Me refined as rotating group:
 C24(H24A,H24B,H24C)
;
_olex2_submission_special_instructions 'No special instructions were received'

loop_
_space_group_symop_operation_xyz
'x, y, z'
'-x, y, -z+1/2'
'x+1/2, y+1/2, z'
'-x+1/2, y+1/2, -z+1/2'
'-x, -y, -z'
'x, -y, z-1/2'
'-x+1/2, -y+1/2, -z'
'x+1/2, -y+1/2, z-1/2'

loop_
_atom_site_label
_atom_site_type_symbol
_atom_site_fract_x
_atom_site_fract_y
_atom_site_fract_z
_atom_site_U_iso_or_equiv
_atom_site_adp_type
_atom_site_occupancy
_atom_site_site_symmetry_order
_atom_site_calc_flag
_atom_site_refinement_flags_posn
_atom_site_refinement_flags_adp
_atom_site_refinement_flags_occupancy
_atom_site_disorder_assembly
_atom_site_disorder_group
C1 C 0.36373(9) 0.32527(18) 0.26154(16) 0.0580(5) Uani 1 1 d . . . . .
C2 C 0.29748(8) 0.35283(16) 0.17830(15) 0.0525(4) Uani 1 1 d . . . . .
C3 C 0.27730(8) 0.46827(16) 0.15703(15) 0.0512(4) Uani 1 1 d . . . . .
C4 C 0.32163(8) 0.56454(17) 0.21859(15) 0.0540(5) Uani 1 1 d . . . . .
C5 C 0.38443(8) 0.53683(17) 0.29881(16) 0.0547(5) Uani 1 1 d . . . . .
C6 C 0.42979(8) 0.6235(2) 0.36296(17) 0.0637(5) Uani 1 1 d . . . . .
H6 H 0.4712 0.6012 0.4160 0.076 Uiso 1 1 calc R . . . .
C7 C 0.41438(9) 0.7430(2) 0.34934(19) 0.0690(6) Uani 1 1 d . . . . .
C8 C 0.35174(10) 0.77322(19) 0.2673(2) 0.0754(6) Uani 1 1 d . . . . .
H8 H 0.3404 0.8535 0.2556 0.091 Uiso 1 1 calc R . . . .
C9 C 0.30681(9) 0.68711(18) 0.20402(19) 0.0685(6) Uani 1 1 d . . . . .
H9 H 0.2655 0.7100 0.1500 0.082 Uiso 1 1 calc R . . . .
C10 C 0.25672(8) 0.25261(17) 0.12510(16) 0.0549(4) Uani 1 1 d . . . . .
C11 C 0.21992(9) 0.17234(18) 0.07889(17) 0.0581(5) Uani 1 1 d . . . . .
C12 C 0.17358(9) 0.08102(19) 0.02227(16) 0.0598(5) Uani 1 1 d . . . . .
C13 C 0.18749(11) -0.0384(2) 0.0278(2) 0.0775(6) Uani 1 1 d . . . . .
H13 H 0.2276 -0.0606 0.0675 0.093 Uiso 1 1 calc R . . . .
C14 C 0.14231(13) -0.1249(2) -0.0252(2) 0.0947(8) Uani 1 1 d . . . . .
H14 H 0.1521 -0.2052 -0.0210 0.114 Uiso 1 1 calc R . . . .
C15 C 0.08335(13) -0.0933(3) -0.0837(2) 0.0961(9) Uani 1 1 d . . . . .
H15 H 0.0531 -0.1520 -0.1188 0.115 Uiso 1 1 calc R . . . .
C16 C 0.06884(11) 0.0243(3) -0.0905(2) 0.0944(8) Uani 1 1 d . . . . .
H16 H 0.0286 0.0454 -0.1306 0.113 Uiso 1 1 calc R . . . .
C17 C 0.11304(10) 0.1122(2) -0.0390(2) 0.0774(6) Uani 1 1 d . . . . .
H17 H 0.1025 0.1923 -0.0449 0.093 Uiso 1 1 calc R . . . .
C18 C 0.20950(8) 0.49243(16) 0.07158(16) 0.0520(4) Uani 1 1 d . . . . .
C19 C 0.16931(8) 0.45522(18) -0.05049(17) 0.0624(5) Uani 1 1 d . . . . .
H19 H 0.1849 0.4193 -0.0805 0.075 Uiso 1 1 calc R . . . .
C20 C 0.10643(9) 0.4711(2) -0.12765(18) 0.0751(6) Uani 1 1 d . . . . .
H20 H 0.0797 0.4456 -0.2094 0.090 Uiso 1 1 calc R . . . .
C21 C 0.08317(9) 0.5244(2) -0.0839(2) 0.0791(7) Uani 1 1 d . . . . .
H21 H 0.0407 0.5350 -0.1362 0.095 Uiso 1 1 calc R . . . .
C22 C 0.12252(9) 0.5620(2) 0.0368(2) 0.0713(6) Uani 1 1 d . . . . .
H22 H 0.1066 0.5978 0.0662 0.086 Uiso 1 1 calc R . . . .
C23 C 0.18548(9) 0.54657(17) 0.11431(18) 0.0610(5) Uani 1 1 d . . . . .
H23 H 0.2120 0.5727 0.1958 0.073 Uiso 1 1 calc R . . . .
C24 C 0.46353(10) 0.8383(2) 0.4211(2) 0.0969(8) Uani 1 1 d . . . . .
H24A H 0.4992 0.8075 0.5009 0.145 Uiso 1 1 calc GR . . . .
H24B H 0.4479 0.9068 0.4313 0.145 Uiso 1 1 calc GR . . . .
H24C H 0.4749 0.8616 0.3771 0.145 Uiso 1 1 calc GR . . . .
O1 O 0.40407(6) 0.41977(12) 0.31829(12) 0.0624(4) Uani 1 1 d . . . . .
O2 O 0.38553(6) 0.22626(13) 0.28435(13) 0.0745(4) Uani 1 1 d . . . . .

loop_
_atom_site_aniso_label
_atom_site_aniso_U_11
_atom_site_aniso_U_22
_atom_site_aniso_U_33
_atom_site_aniso_U_23
_atom_site_aniso_U_13
_atom_site_aniso_U_12
C1 0.0509(10) 0.0624(12) 0.0514(10) 0.0014(9) 0.0317(9) 0.0039(9)
C2 0.0464(9) 0.0575(11) 0.0471(9) 0.0022(8) 0.0297(8) 0.0015(8)
C3 0.0430(9) 0.0570(10) 0.0450(9) 0.0005(8) 0.0271(8) -0.0003(8)
C4 0.0413(9) 0.0584(11) 0.0515(10) 0.0008(8) 0.0278(8) -0.0004(8)
C5 0.0440(9) 0.0619(11) 0.0508(10) 0.0026(8) 0.0299(8) 0.0017(8)
C6 0.0404(9) 0.0775(14) 0.0617(11) 0.0013(10) 0.0308(9) -0.0026(10)
C7 0.0499(11) 0.0707(13) 0.0726(13) -0.0027(10) 0.0369(10) -0.0106(10)
C8 0.0535(11) 0.0559(12) 0.0897(15) -0.0012(11) 0.0391(11) -0.0043(10)
C9 0.0417(10) 0.0623(12) 0.0734(13) 0.0025(10) 0.0291(9) 0.0010(9)
C10 0.0510(10) 0.0558(10) 0.0517(10) 0.0040(8) 0.0331(8) 0.0044(9)
C11 0.0540(10) 0.0626(11) 0.0525(10) 0.0042(9) 0.0348(9) 0.0014(10)
C12 0.0538(10) 0.0709(13) 0.0477(9) -0.0005(9) 0.0324(9) -0.0070(9)
C13 0.0646(13) 0.0682(14) 0.0769(14) 0.0061(11) 0.0401(12) -0.0071(11)
C14 0.0914(18) 0.0736(15) 0.0983(18) -0.0003(13) 0.0575(16) -0.0227(14)
C15 0.0836(18) 0.110(2) 0.0850(17) -0.0188(16) 0.0545(15) -0.0403(17)
C16 0.0616(14) 0.134(3) 0.0846(17) -0.0137(17) 0.0494(13) -0.0205(16)
C17 0.0616(13) 0.0918(16) 0.0751(14) -0.0045(12) 0.0457(11) -0.0021(12)
C18 0.0418(9) 0.0517(10) 0.0509(10) -0.0001(8) 0.0276(8) -0.0016(8)
C19 0.0486(10) 0.0727(13) 0.0521(10) -0.0002(9) 0.0296(9) 0.0069(9)
C20 0.0483(11) 0.0936(16) 0.0511(11) -0.0078(10) 0.0220(9) 0.0066(11)
C21 0.0409(10) 0.0962(17) 0.0739(14) -0.0103(12) 0.0296(10) 0.0045(11)
C22 0.0524(11) 0.0803(14) 0.0776(14) -0.0110(11) 0.0434(11) 0.0004(11)
C23 0.0512(10) 0.0633(11) 0.0556(10) -0.0106(9) 0.0319(9) -0.0041(9)
C24 0.0602(14) 0.0850(17) 0.111(2) -0.0061(15) 0.0460(14) -0.0210(13)
O1 0.0427(7) 0.0650(8) 0.0628(8) 0.0019(6) 0.0300(6) 0.0056(6)
O2 0.0622(9) 0.0649(9) 0.0738(9) 0.0069(7) 0.0383(8) 0.0163(7)

loop_
_atom_type_symbol
_atom_type_description
_atom_type_scat_dispersion_real
_atom_type_scat_dispersion_imag
_atom_type_scat_source
C C 0.0181 0.0091 'International Tables Vol C Tables 4.2.6.8 and 6.1.1.4'
H H 0.0000 0.0000 'International Tables Vol C Tables 4.2.6.8 and 6.1.1.4'
O O 0.0492 0.0322 'International Tables Vol C Tables 4.2.6.8 and 6.1.1.4'

loop_
_geom_angle_atom_site_label_1
_geom_angle_atom_site_label_2
_geom_angle_atom_site_label_3
_geom_angle
_geom_angle_site_symmetry_1
_geom_angle_site_symmetry_3
_geom_angle_publ_flag
O1 C1 C2 117.30(16) . . ?
O2 C1 C2 125.43(18) . . ?
O2 C1 O1 117.26(17) . . ?
C3 C2 C1 121.02(17) . . ?
C3 C2 C10 122.79(16) . . ?
C10 C2 C1 116.17(16) . . ?
C2 C3 C4 119.49(16) . . ?
C2 C3 C18 119.32(16) . . ?
C4 C3 C18 121.18(16) . . ?
C5 C4 C3 118.82(17) . . ?
C5 C4 C9 116.17(17) . . ?
C9 C4 C3 125.01(16) . . ?
C6 C5 C4 122.40(19) . . ?
C6 C5 O1 116.59(16) . . ?
O1 C5 C4 121.01(17) . . ?
C5 C6 H6 119.7 . . ?
C5 C6 C7 120.57(17) . . ?
C7 C6 H6 119.7 . . ?
C6 C7 C8 118.09(19) . . ?
C6 C7 C24 121.09(19) . . ?
C8 C7 C24 120.8(2) . . ?
C7 C8 H8 119.4 . . ?
C9 C8 C7 121.3(2) . . ?
C9 C8 H8 119.4 . . ?
C4 C9 H9 119.3 . . ?
C8 C9 C4 121.49(18) . . ?
C8 C9 H9 119.3 . . ?
C11 C10 C2 176.3(2) . . ?
C10 C11 C12 176.9(2) . . ?
C13 C12 C11 121.51(19) . . ?
C13 C12 C17 118.7(2) . . ?
C17 C12 C11 119.8(2) . . ?
C12 C13 H13 119.8 . . ?
C14 C13 C12 120.4(2) . . ?
C14 C13 H13 119.8 . . ?
C13 C14 H14 119.8 . . ?
C15 C14 C13 120.3(3) . . ?
C15 C14 H14 119.8 . . ?
C14 C15 H15 120.0 . . ?
C16 C15 C14 119.9(3) . . ?
C16 C15 H15 120.0 . . ?
C15 C16 H16 119.6 . . ?
C15 C16 C17 120.8(2) . . ?
C17 C16 H16 119.6 . . ?
C12 C17 H17 120.1 . . ?
C16 C17 C12 119.9(2) . . ?
C16 C17 H17 120.1 . . ?
C19 C18 C3 120.22(17) . . ?
C23 C18 C3 120.71(16) . . ?
C23 C18 C19 118.99(17) . . ?
C18 C19 H19 119.8 . . ?
C20 C19 C18 120.39(19) . . ?
C20 C19 H19 119.8 . . ?
C19 C20 H20 120.0 . . ?
C21 C20 C19 120.0(2) . . ?
C21 C20 H20 120.0 . . ?
C20 C21 H21 119.9 . . ?
C22 C21 C20 120.14(19) . . ?
C22 C21 H21 119.9 . . ?
C21 C22 H22 120.0 . . ?
C21 C22 C23 120.1(2) . . ?
C23 C22 H22 120.0 . . ?
C18 C23 H23 119.8 . . ?
C22 C23 C18 120.36(18) . . ?
C22 C23 H23 119.8 . . ?
C7 C24 H24A 109.5 . . ?
C7 C24 H24B 109.5 . . ?
C7 C24 H24C 109.5 . . ?
H24A C24 H24B 109.5 . . ?
H24A C24 H24C 109.5 . . ?
H24B C24 H24C 109.5 . . ?
C1 O1 C5 122.35(14) . . ?

loop_
_geom_bond_atom_site_label_1
_geom_bond_atom_site_label_2
_geom_bond_distance
_geom_bond_site_symmetry_2
_geom_bond_publ_flag
C1 C2 1.468(3) . ?
C1 O1 1.367(2) . ?
C1 O2 1.205(2) . ?
C2 C3 1.362(2) . ?
C2 C10 1.423(3) . ?
C3 C4 1.438(2) . ?
C3 C18 1.493(2) . ?
C4 C5 1.394(2) . ?
C4 C9 1.406(3) . ?
C5 C6 1.376(3) . ?
C5 O1 1.377(2) . ?
C6 H6 0.9300 . ?
C6 C7 1.378(3) . ?
C7 C8 1.396(3) . ?
C7 C24 1.503(3) . ?
C8 H8 0.9300 . ?
C8 C9 1.365(3) . ?
C9 H9 0.9300 . ?
C10 C11 1.199(3) . ?
C11 C12 1.432(3) . ?
C12 C13 1.380(3) . ?
C12 C17 1.393(3) . ?
C13 H13 0.9300 . ?
C13 C14 1.379(3) . ?
C14 H14 0.9300 . ?
C14 C15 1.364(4) . ?
C15 H15 0.9300 . ?
C15 C16 1.362(4) . ?
C16 H16 0.9300 . ?
C16 C17 1.375(3) . ?
C17 H17 0.9300 . ?
C18 C19 1.386(2) . ?
C18 C23 1.384(3) . ?
C19 H19 0.9300 . ?
C19 C20 1.377(3) . ?
C20 H20 0.9300 . ?
C20 C21 1.374(3) . ?
C21 H21 0.9300 . ?
C21 C22 1.373(3) . ?
C22 H22 0.9300 . ?
C22 C23 1.377(3) . ?
C23 H23 0.9300 . ?
C24 H24A 0.9600 . ?
C24 H24B 0.9600 . ?
C24 H24C 0.9600 . ?

loop_
_geom_torsion_atom_site_label_1
_geom_torsion_atom_site_label_2
_geom_torsion_atom_site_label_3
_geom_torsion_atom_site_label_4
_geom_torsion
_geom_torsion_site_symmetry_1
_geom_torsion_site_symmetry_2
_geom_torsion_site_symmetry_3
_geom_torsion_site_symmetry_4
_geom_torsion_publ_flag
C1 C2 C3 C4 -1.0(3) . . . . ?
C1 C2 C3 C18 179.92(16) . . . . ?
C2 C1 O1 C5 -0.5(3) . . . . ?
C2 C3 C4 C5 0.0(3) . . . . ?
C2 C3 C4 C9 179.59(18) . . . . ?
C2 C3 C18 C19 -59.7(2) . . . . ?
C2 C3 C18 C23 117.0(2) . . . . ?
C3 C4 C5 C6 -178.76(17) . . . . ?
C3 C4 C5 O1 0.7(3) . . . . ?
C3 C4 C9 C8 178.99(19) . . . . ?
C3 C18 C19 C20 176.20(19) . . . . ?
C3 C18 C23 C22 -176.05(19) . . . . ?
C4 C3 C18 C19 121.3(2) . . . . ?
C4 C3 C18 C23 -62.1(2) . . . . ?
C4 C5 C6 C7 -0.4(3) . . . . ?
C4 C5 O1 C1 -0.4(3) . . . . ?
C5 C4 C9 C8 -1.4(3) . . . . ?
C5 C6 C7 C8 -1.1(3) . . . . ?
C5 C6 C7 C24 178.5(2) . . . . ?
C6 C5 O1 C1 179.07(16) . . . . ?
C6 C7 C8 C9 1.3(4) . . . . ?
C7 C8 C9 C4 0.0(4) . . . . ?
C9 C4 C5 C6 1.6(3) . . . . ?
C9 C4 C5 O1 -178.89(16) . . . . ?
C10 C2 C3 C4 177.23(16) . . . . ?
C10 C2 C3 C18 -1.8(3) . . . . ?
C11 C12 C13 C14 178.6(2) . . . . ?
C11 C12 C17 C16 -178.3(2) . . . . ?
C12 C13 C14 C15 0.0(4) . . . . ?
C13 C12 C17 C16 1.1(3) . . . . ?
C13 C14 C15 C16 0.4(4) . . . . ?
C14 C15 C16 C17 -0.1(4) . . . . ?
C15 C16 C17 C12 -0.7(4) . . . . ?
C17 C12 C13 C14 -0.8(3) . . . . ?
C18 C3 C4 C5 179.07(16) . . . . ?
C18 C3 C4 C9 -1.4(3) . . . . ?
C18 C19 C20 C21 0.2(4) . . . . ?
C19 C18 C23 C22 0.7(3) . . . . ?
C19 C20 C21 C22 0.0(4) . . . . ?
C20 C21 C22 C23 0.2(4) . . . . ?
C21 C22 C23 C18 -0.5(3) . . . . ?
C23 C18 C19 C20 -0.5(3) . . . . ?
C24 C7 C8 C9 -178.3(2) . . . . ?
O1 C1 C2 C3 1.3(3) . . . . ?
O1 C1 C2 C10 -177.07(15) . . . . ?
O1 C5 C6 C7 -179.88(17) . . . . ?
O2 C1 C2 C3 -179.00(18) . . . . ?
O2 C1 C2 C10 2.7(3) . . . . ?
O2 C1 O1 C5 179.72(16) . . . . ?
